data_4328512
loop_
_publ_author_name
'Celedonio M. \'Alvarez'
'Ra\'ul Garc\'ia-Rodr\'iguez'
'Daniel Miguel'

_publ_contact_author
;
     DANIEL MIGUEL
     IU CINQUIMA/Quimica Inorganica
     Facultad de Ciencias
     Universidad de Valladolid
     C/ Prado de la Magdalena s/n
     47005 Valladolid
     SPAIN
;
_publ_contact_author_email dmsj@qi.uva.es
_publ_contact_author_fax +34-983-423013
_publ_contact_author_phone +34-983-184096
_publ_section_title
;
 Iminopyridine Complexes of Manganese, Rhenium, and Molybdenum Derived
 from Amino Ester Methylserine and Peptides Gly-Gly, Gly-Val, and
 Gly-Gly-Gly: Self-Assembly of the Peptide Chains
;
_journal_name_full 'Inorganic Chemistry'
_journal_page_first 2984
_journal_page_last 2996
_journal_paper_doi 10.1021/ic2022984
_journal_volume 51
_journal_year 2012
_chemical_formula_sum 'C17 H19 Cl Mn N3 O7'
_chemical_formula_weight 467.74
_chemical_name_systematic
; 
 ? 
;
_space_group_IT_number 14
_symmetry_cell_setting monoclinic
_symmetry_space_group_name_Hall '-P 2ybc'
_symmetry_space_group_name_H-M 'P 1 21/c 1'
_atom_sites_solution_hydrogens geom
_atom_sites_solution_primary direct
_atom_sites_solution_secondary difmap
_audit_creation_method SHELXL-97
_cell_angle_alpha 90.00
_cell_angle_beta 94.857(4)
_cell_angle_gamma 90.00
_cell_formula_units_Z 4
_cell_length_a 24.097(5)
_cell_length_b 9.335(2)
_cell_length_c 9.501(2)
_cell_measurement_reflns_used 895
_cell_measurement_temperature 298(2)
_cell_measurement_theta_max 25.614
_cell_measurement_theta_min 2.850
_cell_volume 2129.5(8)
_computing_cell_refinement 'Bruker SMART'
_computing_data_collection 'Bruker SMART'
_computing_data_reduction 'Bruker SHELXTL'
_computing_molecular_graphics 'Bruker SHELXTL'
_computing_publication_material 'Bruker SHELXTL'
_computing_structure_refinement 'SHELXL-97 (Sheldrick, 1997)'
_computing_structure_solution 'SHELXS-97 (Sheldrick, 1990)'
_diffrn_ambient_temperature 298(2)
_diffrn_measured_fraction_theta_full 0.998
_diffrn_measured_fraction_theta_max 0.998
_diffrn_measurement_device_type 'CCD area detector'
_diffrn_measurement_method 'phi and omega scans'
_diffrn_radiation_monochromator graphite
_diffrn_radiation_source 'fine-focus sealed tube'
_diffrn_radiation_type MoK\a
_diffrn_radiation_wavelength 0.71073
_diffrn_reflns_av_R_equivalents 0.0398
_diffrn_reflns_av_sigmaI/netI 0.0294
_diffrn_reflns_limit_h_max 29
_diffrn_reflns_limit_h_min -29
_diffrn_reflns_limit_k_max 11
_diffrn_reflns_limit_k_min -11
_diffrn_reflns_limit_l_max 11
_diffrn_reflns_limit_l_min -11
_diffrn_reflns_number 16684
_diffrn_reflns_theta_full 25.41
_diffrn_reflns_theta_max 25.41
_diffrn_reflns_theta_min 0.85
_exptl_absorpt_coefficient_mu 0.787
_exptl_absorpt_correction_T_max 1.000000
_exptl_absorpt_correction_T_min 0.748043
_exptl_absorpt_correction_type multi-scan
_exptl_absorpt_process_details SADABS
_exptl_crystal_colour RED
_exptl_crystal_density_diffrn 1.459
_exptl_crystal_description PLATE
_exptl_crystal_F_000 960
_exptl_crystal_size_max 0.41
_exptl_crystal_size_mid 0.25
_exptl_crystal_size_min 0.03
_refine_diff_density_max 0.389
_refine_diff_density_min -0.245
_refine_diff_density_rms 0.077
_refine_ls_extinction_method none
_refine_ls_goodness_of_fit_ref 1.119
_refine_ls_hydrogen_treatment constr
_refine_ls_matrix_type full
_refine_ls_number_parameters 262
_refine_ls_number_reflns 3921
_refine_ls_number_restraints 0
_refine_ls_restrained_S_all 1.119
_refine_ls_R_factor_all 0.0643
_refine_ls_R_factor_gt 0.0415
_refine_ls_shift/su_max 0.001
_refine_ls_shift/su_mean 0.000
_refine_ls_structure_factor_coef Fsqd
_refine_ls_weighting_details 'calc w=1/[\s^2^(Fo^2^)+(0.0739P)^2^+0.3341P] where P=(Fo^2^+2Fc^2^)/3'
_refine_ls_weighting_scheme calc
_refine_ls_wR_factor_gt 0.1097
_refine_ls_wR_factor_ref 0.1339
_reflns_number_gt 2900
_reflns_number_total 3921
_reflns_threshold_expression >2sigma(I)
_cod_data_source_file ic2022984_si_002_04.cif
_cod_data_source_block Compound_3b_rg695c
_cod_database_code 4328512

loop_
_symmetry_equiv_pos_as_xyz
'x, y, z'
'-x, y+1/2, -z+1/2'
'-x, -y, -z'
'x, -y-1/2, z-1/2'

loop_
_atom_site_label
_atom_site_type_symbol
_atom_site_fract_x
_atom_site_fract_y
_atom_site_fract_z
_atom_site_U_iso_or_equiv
_atom_site_adp_type
_atom_site_occupancy
_atom_site_symmetry_multiplicity
_atom_site_calc_flag
_atom_site_refinement_flags
Mn1 Mn 0.674343(18) 0.54685(4) 0.70841(5) 0.03820(17) Uani 1 1 d .
Cl1 Cl 0.60223(3) 0.53045(7) 0.86647(8) 0.0455(2) Uani 1 1 d .
N1 N 0.61355(10) 0.5139(2) 0.5475(2) 0.0383(5) Uani 1 1 d .
N2 N 0.67079(9) 0.3293(2) 0.7000(2) 0.0328(5) Uani 1 1 d .
N5 N 0.80610(11) 0.2219(3) 0.8329(3) 0.0538(7) Uani 1 1 d .
H5 H 0.8001 0.2286 0.9206 0.065 Uiso 1 1 calc R
C1 C 0.72739(14) 0.5579(3) 0.5864(4) 0.0501(8) Uani 1 1 d .
O1 O 0.76034(13) 0.5690(3) 0.5079(3) 0.0782(8) Uani 1 1 d .
C2 C 0.72637(15) 0.5602(3) 0.8583(4) 0.0545(8) Uani 1 1 d .
O2 O 0.75866(12) 0.5748(3) 0.9522(3) 0.0845(9) Uani 1 1 d .
C3 C 0.67030(13) 0.7403(4) 0.7104(3) 0.0508(8) Uani 1 1 d .
O3 O 0.66967(11) 0.8622(3) 0.7143(3) 0.0747(8) Uani 1 1 d .
C11 C 0.58565(13) 0.6127(3) 0.4678(3) 0.0497(8) Uani 1 1 d .
H11 H 0.5936 0.7090 0.4850 0.060 Uiso 1 1 calc R
C12 C 0.54575(15) 0.5775(4) 0.3615(4) 0.0608(9) Uani 1 1 d .
H12 H 0.5273 0.6493 0.3083 0.073 Uiso 1 1 calc R
C13 C 0.53323(15) 0.4371(4) 0.3340(4) 0.0602(9) Uani 1 1 d .
H13 H 0.5063 0.4119 0.2624 0.072 Uiso 1 1 calc R
C14 C 0.56151(13) 0.3334(3) 0.4151(3) 0.0515(8) Uani 1 1 d .
H14 H 0.5539 0.2368 0.3993 0.062 Uiso 1 1 calc R
C15 C 0.60129(11) 0.3752(3) 0.5201(3) 0.0376(6) Uani 1 1 d .
C16 C 0.63447(11) 0.2754(3) 0.6095(3) 0.0368(6) Uani 1 1 d .
H16 H 0.6295 0.1768 0.6011 0.044 Uiso 1 1 calc R
C4 C 0.70635(12) 0.2317(3) 0.7876(3) 0.0389(6) Uani 1 1 d .
H4A H 0.6903 0.1363 0.7835 0.047 Uiso 1 1 calc R
H4B H 0.7088 0.2636 0.8851 0.047 Uiso 1 1 calc R
C5 C 0.76396(12) 0.2278(3) 0.7353(3) 0.0391(7) Uani 1 1 d .
O5 O 0.76964(9) 0.2240(3) 0.6091(2) 0.0569(6) Uani 1 1 d .
C6 C 0.86220(15) 0.2043(5) 0.7939(4) 0.0734(12) Uani 1 1 d .
H6A H 0.8635 0.1180 0.7375 0.088 Uiso 1 1 calc R
H6B H 0.8864 0.1893 0.8795 0.088 Uiso 1 1 calc R
C7 C 0.88497(18) 0.3223(6) 0.7153(5) 0.0806(13) Uani 1 1 d .
O6 O 0.92009(14) 0.3084(5) 0.6345(4) 0.1290(15) Uani 1 1 d .
O7 O 0.86374(16) 0.4460(4) 0.7417(4) 0.1138(12) Uani 1 1 d .
H7 H 0.8780 0.5079 0.6952 0.171 Uiso 1 1 calc R
O90 O 0.9094(2) 0.6554(6) 0.6032(10) 0.241(4) Uani 1 1 d .
C91 C 0.9634(3) 0.6678(9) 0.5826(10) 0.170(4) Uani 1 1 d .
H91A H 0.9721 0.6145 0.4996 0.204 Uiso 1 1 calc R
H91B H 0.9865 0.6326 0.6638 0.204 Uiso 1 1 calc R
C92 C 0.9719(4) 0.8174(11) 0.5633(13) 0.193(4) Uani 1 1 d .
H92A H 0.9993 0.8531 0.6357 0.232 Uiso 1 1 calc R
H92B H 0.9856 0.8347 0.4718 0.232 Uiso 1 1 calc R
C93 C 0.9235(5) 0.8846(9) 0.5717(13) 0.215(5) Uani 1 1 d .
H93A H 0.9149 0.9428 0.4881 0.259 Uiso 1 1 calc R
H93B H 0.9257 0.9469 0.6537 0.259 Uiso 1 1 calc R
C94 C 0.8826(3) 0.7834(11) 0.5826(14) 0.235(6) Uani 1 1 d .
H94A H 0.8610 0.8051 0.6615 0.282 Uiso 1 1 calc R
H94B H 0.8578 0.7808 0.4969 0.282 Uiso 1 1 calc R

loop_
_atom_site_aniso_label
_atom_site_aniso_U_11
_atom_site_aniso_U_22
_atom_site_aniso_U_33
_atom_site_aniso_U_23
_atom_site_aniso_U_13
_atom_site_aniso_U_12
Mn1 0.0435(3) 0.0303(3) 0.0403(3) -0.00148(17) 0.00052(19) -0.00571(18)
Cl1 0.0554(5) 0.0361(4) 0.0455(4) -0.0034(3) 0.0080(3) -0.0010(3)
N1 0.0420(13) 0.0332(12) 0.0400(14) 0.0029(10) 0.0054(11) 0.0000(10)
N2 0.0362(12) 0.0304(11) 0.0320(12) 0.0004(9) 0.0040(10) 0.0022(9)
N5 0.0456(15) 0.084(2) 0.0315(13) 0.0064(13) 0.0036(12) 0.0108(14)
C1 0.055(2) 0.0430(18) 0.052(2) 0.0024(14) 0.0027(17) -0.0091(15)
O1 0.0806(19) 0.0776(19) 0.0808(19) 0.0054(14) 0.0335(16) -0.0089(14)
C2 0.062(2) 0.0395(17) 0.061(2) -0.0041(15) -0.0003(18) -0.0064(15)
O2 0.085(2) 0.082(2) 0.0793(19) -0.0152(16) -0.0361(17) -0.0107(15)
C3 0.061(2) 0.0425(19) 0.0488(19) -0.0016(14) 0.0021(16) -0.0102(15)
O3 0.108(2) 0.0341(14) 0.0821(19) -0.0016(12) 0.0096(16) -0.0096(13)
C11 0.059(2) 0.0396(17) 0.0505(19) 0.0104(14) 0.0014(15) 0.0018(15)
C12 0.063(2) 0.062(2) 0.055(2) 0.0141(17) -0.0066(18) 0.0166(18)
C13 0.051(2) 0.071(2) 0.055(2) -0.0070(17) -0.0148(16) 0.0067(17)
C14 0.0478(18) 0.0478(18) 0.057(2) -0.0109(15) -0.0062(15) 0.0042(14)
C15 0.0376(15) 0.0372(15) 0.0382(16) -0.0054(12) 0.0038(12) 0.0017(12)
C16 0.0420(16) 0.0296(14) 0.0389(16) -0.0041(12) 0.0046(13) -0.0010(12)
C4 0.0471(17) 0.0366(15) 0.0330(15) 0.0041(12) 0.0032(12) 0.0009(13)
C5 0.0473(17) 0.0402(16) 0.0298(15) 0.0011(12) 0.0043(13) 0.0071(13)
O5 0.0598(14) 0.0828(17) 0.0286(11) -0.0026(11) 0.0072(10) 0.0110(12)
C6 0.051(2) 0.114(3) 0.055(2) 0.012(2) 0.0060(17) 0.020(2)
C7 0.052(2) 0.124(4) 0.064(3) 0.004(3) 0.000(2) -0.001(3)
O6 0.082(2) 0.204(5) 0.108(3) 0.017(3) 0.048(2) -0.007(2)
O7 0.097(3) 0.109(3) 0.138(3) 0.008(2) 0.027(2) -0.023(2)
O90 0.100(4) 0.133(4) 0.489(12) 0.120(6) 0.019(5) -0.014(3)
C91 0.133(6) 0.135(6) 0.255(10) 0.057(6) 0.090(6) 0.045(5)
C92 0.133(7) 0.151(8) 0.295(13) 0.035(8) 0.012(7) -0.019(6)
C93 0.195(10) 0.108(6) 0.351(15) 0.027(8) 0.067(10) 0.017(7)
C94 0.086(5) 0.181(9) 0.434(18) 0.144(11) 0.006(7) 0.018(6)

loop_
_atom_type_symbol
_atom_type_description
_atom_type_scat_dispersion_real
_atom_type_scat_dispersion_imag
_atom_type_scat_source
C C 0.0033 0.0016 'International Tables Vol C Tables 4.2.6.8 and 6.1.1.4'
H H 0.0000 0.0000 'International Tables Vol C Tables 4.2.6.8 and 6.1.1.4'
N N 0.0061 0.0033 'International Tables Vol C Tables 4.2.6.8 and 6.1.1.4'
O O 0.0106 0.0060 'International Tables Vol C Tables 4.2.6.8 and 6.1.1.4'
Cl Cl 0.1484 0.1585 'International Tables Vol C Tables 4.2.6.8 and 6.1.1.4'
Mn Mn 0.3368 0.7283 'International Tables Vol C Tables 4.2.6.8 and 6.1.1.4'

loop_
_geom_angle_atom_site_label_1
_geom_angle_atom_site_label_2
_geom_angle_atom_site_label_3
_geom_angle
C1 Mn1 C3 89.51(14)
C1 Mn1 C2 91.18(16)
C3 Mn1 C2 87.58(14)
C1 Mn1 N2 93.53(12)
C3 Mn1 N2 174.39(12)
C2 Mn1 N2 97.06(12)
C1 Mn1 N1 91.71(13)
C3 Mn1 N1 96.99(12)
C2 Mn1 N1 174.61(12)
N2 Mn1 N1 78.22(9)
C1 Mn1 Cl1 178.68(11)
C3 Mn1 Cl1 90.85(11)
C2 Mn1 Cl1 90.10(12)
N2 Mn1 Cl1 86.01(6)
N1 Mn1 Cl1 86.98(7)
C11 N1 C15 117.5(3)
C11 N1 Mn1 127.7(2)
C15 N1 Mn1 114.79(19)
C16 N2 C4 118.2(2)
C16 N2 Mn1 116.37(18)
C4 N2 Mn1 125.40(17)
C5 N5 C6 120.5(3)
O1 C1 Mn1 177.8(3)
O2 C2 Mn1 177.1(3)
O3 C3 Mn1 177.4(3)
N1 C11 C12 122.5(3)
C13 C12 C11 120.0(3)
C12 C13 C14 118.4(3)
C15 C14 C13 119.0(3)
N1 C15 C14 122.6(3)
N1 C15 C16 113.7(2)
C14 C15 C16 123.7(3)
N2 C16 C15 116.9(2)
N2 C4 C5 109.7(2)
O5 C5 N5 123.2(3)
O5 C5 C4 120.4(3)
N5 C5 C4 116.3(2)
N5 C6 C7 116.5(3)
O6 C7 O7 122.3(5)
O6 C7 C6 124.1(5)
O7 C7 C6 113.6(4)
C91 O90 C94 110.9(6)
O90 C91 C92 104.9(6)
C93 C92 C91 108.5(7)
C92 C93 C94 108.5(8)
O90 C94 C93 106.3(7)

loop_
_geom_bond_atom_site_label_1
_geom_bond_atom_site_label_2
_geom_bond_distance
Mn1 C1 1.800(4)
Mn1 C3 1.809(3)
Mn1 C2 1.820(4)
Mn1 N2 2.034(2)
Mn1 N1 2.049(2)
Mn1 Cl1 2.3958(9)
N1 C11 1.338(4)
N1 C15 1.349(4)
N2 C16 1.277(3)
N2 C4 1.462(3)
N5 C5 1.317(4)
N5 C6 1.441(4)
C1 O1 1.139(4)
C2 O2 1.141(4)
C3 O3 1.139(4)
C11 C12 1.374(5)
C12 C13 1.365(5)
C13 C14 1.381(5)
C14 C15 1.380(4)
C15 C16 1.454(4)
C4 C5 1.514(4)
C5 O5 1.220(3)
C6 C7 1.463(6)
C7 O6 1.197(5)
C7 O7 1.295(6)
O90 C91 1.337(7)
O90 C94 1.364(9)
C91 C92 1.426(9)
C92 C93 1.332(10)
C93 C94 1.375(11)
